data_7001642
loop_
_publ_author_name
'Liu, Jian-Qiang'
'Zhang, Ya-Nan'
'Wang, Yao-Yu'
'Jin, Jun-Cheng'
'Lermontova, Elmira Kh.'
'Shi, Qi-Zhen'

_publ_section_title
;
 Interplay of coordinative and supramolecular interactions in formation
 of a series of metal--organic complexes bearing diverse
 dimensionalities
;
_journal_issue 27
_journal_name_full 'Dalton Transactions'
_journal_page_first 5365
_journal_page_last 5378
_journal_paper_doi 10.1039/b822083b
_journal_year 2009
_chemical_formula_moiety 'C51 H31 Cd3 N12 O12, 8(H2 O)'
_chemical_formula_sum 'C51 H47 Cd3 N12 O20'
_chemical_formula_weight 1485.21
_chemical_name_systematic
;
?
;
_space_group_IT_number 15
_symmetry_cell_setting monoclinic
_symmetry_space_group_name_Hall '-C 2yc'
_symmetry_space_group_name_H-M 'C 1 2/c 1'
_atom_sites_solution_hydrogens geom
_atom_sites_solution_primary direct
_atom_sites_solution_secondary difmap
_audit_creation_method SHELXL-97
_cell_angle_alpha 90.00
_cell_angle_beta 101.217(7)
_cell_angle_gamma 90.00
_cell_formula_units_Z 4
_cell_length_a 10.890(4)
_cell_length_b 25.221(12)
_cell_length_c 19.959(8)
_cell_measurement_reflns_used 4957
_cell_measurement_temperature 298(2)
_cell_measurement_theta_max 25.20
_cell_measurement_theta_min 1.61
_cell_volume 5377(4)
_computing_cell_refinement APEX2
_computing_data_reduction APEX2
_computing_molecular_graphics APEX2
_computing_publication_material APEX2
_computing_structure_refinement 'SHELXL-97 (Sheldrick, 1997)'
_computing_structure_solution 'SHELXS-97 (Sheldrick, 1990)'
_diffrn_ambient_temperature 298(2)
_diffrn_measured_fraction_theta_full 0.990
_diffrn_measured_fraction_theta_max 0.990
_diffrn_measurement_device_type 'Bruker APEX SMART II'
_diffrn_measurement_method \w
_diffrn_radiation_monochromator graphite
_diffrn_radiation_source 'fine-focus sealed tube'
_diffrn_radiation_type MoK\a
_diffrn_radiation_wavelength 0.71073
_diffrn_reflns_av_R_equivalents 0.0776
_diffrn_reflns_av_sigmaI/netI 0.1278
_diffrn_reflns_limit_h_max 13
_diffrn_reflns_limit_h_min -13
_diffrn_reflns_limit_k_max 30
_diffrn_reflns_limit_k_min -30
_diffrn_reflns_limit_l_max 19
_diffrn_reflns_limit_l_min -24
_diffrn_reflns_number 13724
_diffrn_reflns_theta_full 25.50
_diffrn_reflns_theta_max 25.50
_diffrn_reflns_theta_min 1.61
_diffrn_standards_interval_time 0
_diffrn_standards_number 0
_exptl_absorpt_coefficient_mu 1.268
_exptl_absorpt_correction_T_max 0.8133
_exptl_absorpt_correction_T_min 0.7179
_exptl_absorpt_correction_type multi-scan
_exptl_absorpt_process_details SADABS
_exptl_crystal_colour colorless
_exptl_crystal_density_diffrn 1.835
_exptl_crystal_density_method 'not measured'
_exptl_crystal_description block
_exptl_crystal_F_000 2964
_exptl_crystal_size_max 0.28
_exptl_crystal_size_mid 0.21
_exptl_crystal_size_min 0.17
_refine_diff_density_max 0.830
_refine_diff_density_min -1.068
_refine_diff_density_rms 0.112
_refine_ls_extinction_method none
_refine_ls_goodness_of_fit_ref 0.898
_refine_ls_hydrogen_treatment constr
_refine_ls_matrix_type full
_refine_ls_number_parameters 389
_refine_ls_number_reflns 4957
_refine_ls_number_restraints 12
_refine_ls_restrained_S_all 0.897
_refine_ls_R_factor_all 0.1097
_refine_ls_R_factor_gt 0.0505
_refine_ls_shift/su_max 0.001
_refine_ls_shift/su_mean 0.000
_refine_ls_structure_factor_coef Fsqd
_refine_ls_weighting_details 'calc w=1/[\s^2^(Fo^2^)+(0.0457P)^2^+0.7404P] where P=(Fo^2^+2Fc^2^)/3'
_refine_ls_weighting_scheme calc
_refine_ls_wR_factor_gt 0.1058
_refine_ls_wR_factor_ref 0.1172
_reflns_number_gt 2298
_reflns_number_total 4957
_reflns_threshold_expression >2sigma(I)
_cod_data_source_file b822083b.txt
_cod_data_source_block compound9
_cod_original_sg_symbol_H-M 'C 2/c'
_cod_database_code 7001642

loop_
_symmetry_equiv_pos_as_xyz
'x, y, z'
'-x, y, -z+1/2'
'x+1/2, y+1/2, z'
'-x+1/2, y+1/2, -z+1/2'
'-x, -y, -z'
'x, -y, z-1/2'
'-x+1/2, -y+1/2, -z'
'x+1/2, -y+1/2, z-1/2'

loop_
_atom_site_label
_atom_site_type_symbol
_atom_site_fract_x
_atom_site_fract_y
_atom_site_fract_z
_atom_site_U_iso_or_equiv
_atom_site_adp_type
_atom_site_occupancy
_atom_site_symmetry_multiplicity
_atom_site_calc_flag
_atom_site_refinement_flags
_atom_site_disorder_assembly
_atom_site_disorder_group
C26 C 0.0000 -0.3445(4) 0.7500 0.079(3) Uani 1 2 d S . .
Cd1 Cd 0.74037(4) 0.059658(18) 0.64086(3) 0.05241(19) Uani 1 1 d . . .
Cd2 Cd 0.0000 -0.04650(3) 0.7500 0.0721(3) Uani 1 2 d S . .
O1 O 0.5405(4) 0.05399(19) 0.6564(3) 0.0743(15) Uani 1 1 d . . .
O2 O 0.5878(4) -0.0295(2) 0.6344(3) 0.0800(16) Uani 1 1 d . . .
O3 O 0.8237(5) 0.0104(2) 0.5656(3) 0.098(2) Uani 1 1 d . . .
O4 O 0.9622(5) 0.0670(2) 0.6141(3) 0.0934(18) Uani 1 1 d . . .
O6 O 0.1408(4) -0.03915(18) 0.6757(3) 0.0662(14) Uani 1 1 d . . .
O11 O 0.1617(4) 0.01604(16) 0.7616(2) 0.0588(12) Uani 1 1 d . . .
N3 N 0.6125(5) 0.3228(2) 0.5515(3) 0.0658(17) Uani 1 1 d . . .
N1 N 0.6690(5) 0.1281(2) 0.5620(3) 0.0538(15) Uani 1 1 d . . .
N2 N 0.7893(4) 0.14126(19) 0.6944(3) 0.0511(14) Uani 1 1 d . . .
N4 N 0.7239(5) 0.3345(2) 0.6568(3) 0.0548(15) Uani 1 1 d . . .
H4 H 0.7606 0.3503 0.6934 0.066 Uiso 1 1 calc R . .
N5 N -0.0842(5) -0.1194(2) 0.6899(4) 0.0634(17) Uani 1 1 d . . .
N6 N -0.0582(5) -0.3151(2) 0.6972(3) 0.0638(16) Uani 1 1 d . . .
H6 H -0.0996 -0.3262 0.6587 0.077 Uiso 1 1 calc R . .
C9 C 0.6318(5) 0.2221(3) 0.5483(4) 0.0488(18) Uani 1 1 d . . .
C23 C -0.0432(5) -0.1673(3) 0.7169(3) 0.0491(18) Uani 1 1 d . . .
C5 C 0.7499(5) 0.1851(2) 0.6578(3) 0.0453(17) Uani 1 1 d . . .
C25 C -0.0371(5) -0.2629(2) 0.7183(3) 0.0520(19) Uani 1 1 d . . .
C24 C -0.0811(6) -0.2152(2) 0.6840(4) 0.0515(18) Uani 1 1 d . . .
C18 C 0.9259(8) 0.0310(3) 0.5727(4) 0.069(2) Uani 1 1 d . . .
C4 C 0.7719(6) 0.2362(2) 0.6850(4) 0.0511(18) Uani 1 1 d . . .
C13 C 0.6088(6) 0.1207(3) 0.4981(4) 0.065(2) Uani 1 1 d . . .
H13 H 0.6016 0.0864 0.4808 0.078 Uiso 1 1 calc R . .
C8 C 0.6526(6) 0.2735(2) 0.5794(4) 0.0514(18) Uani 1 1 d . . .
C10 C 0.6820(5) 0.1778(2) 0.5875(4) 0.0455(16) Uani 1 1 d . . .
C1 C 0.8523(6) 0.1472(3) 0.7597(4) 0.0586(19) Uani 1 1 d . . .
H1 H 0.8789 0.1172 0.7854 0.070 Uiso 1 1 calc R . .
C14 C 0.5147(7) 0.0050(3) 0.6480(4) 0.065(2) Uani 1 1 d . . .
C3 C 0.8382(6) 0.2409(3) 0.7535(4) 0.0577(19) Uani 1 1 d . . .
H3 H 0.8542 0.2741 0.7736 0.069 Uiso 1 1 calc R . .
C11 C 0.5678(6) 0.2124(3) 0.4813(4) 0.062(2) Uani 1 1 d . . .
H11 H 0.5329 0.2405 0.4540 0.074 Uiso 1 1 calc R . .
C20 C -0.1639(7) -0.1193(3) 0.6281(5) 0.070(2) Uani 1 1 d . . .
H20 H -0.1925 -0.0868 0.6093 0.085 Uiso 1 1 calc R . .
C7 C 0.6597(7) 0.3562(3) 0.6028(5) 0.066(2) Uani 1 1 d . . .
H7 H 0.6466 0.3926 0.5994 0.079 Uiso 1 1 calc R . .
C6 C 0.7219(5) 0.2800(2) 0.6439(4) 0.0481(17) Uani 1 1 d . . .
C22 C -0.1638(6) -0.2127(3) 0.6189(4) 0.063(2) Uani 1 1 d . . .
H22 H -0.1896 -0.2438 0.5951 0.076 Uiso 1 1 calc R . .
C19 C 1.0170(8) 0.0147(3) 0.5249(4) 0.078(2) Uani 1 1 d . . .
H19 H 1.0988 0.0273 0.5341 0.094 Uiso 1 1 calc R . .
C12 C 0.5567(6) 0.1616(3) 0.4561(4) 0.062(2) Uani 1 1 d . . .
H12 H 0.5148 0.1549 0.4117 0.075 Uiso 1 1 calc R . .
C15 C 0.3895(6) -0.0114(3) 0.6601(3) 0.0556(19) Uani 1 1 d . . .
H15 H 0.3598 -0.0444 0.6437 0.067 Uiso 1 1 calc R . .
C21 C -0.2045(7) -0.1649(3) 0.5919(4) 0.072(2) Uani 1 1 d . . .
H21 H -0.2587 -0.1628 0.5498 0.086 Uiso 1 1 calc R . .
C16 C 0.3176(6) 0.0168(2) 0.6918(3) 0.0532(18) Uani 1 1 d . . .
H16 H 0.3413 0.0514 0.7038 0.064 Uiso 1 1 calc R . .
C2 C 0.8778(6) 0.1964(3) 0.7887(4) 0.060(2) Uani 1 1 d . . .
H2 H 0.9229 0.1991 0.8332 0.072 Uiso 1 1 calc R . .
H26 H 0.0000 -0.3817 0.7500 0.072 Uiso 1 2 d SR . .
C17 C 0.2005(6) -0.0035(2) 0.7096(4) 0.0489(17) Uani 1 1 d . . .
O3W O 0.3920(4) 0.12451(17) 0.2786(2) 0.0794(15) Uani 1 1 d D . .
H6W H 0.3676 0.0936 0.2865 0.119 Uiso 1 1 d RD . .
H5W H 0.4341 0.1208 0.2474 0.119 Uiso 1 1 d RD . .
O1W O 0.8221(5) 0.6392(2) 0.5755(3) 0.1075(19) Uani 1 1 d D . .
H1W H 0.7448 0.6438 0.5763 0.161 Uiso 1 1 d RD . .
H2W H 0.8606 0.6455 0.6159 0.161 Uiso 1 1 d RD . .
O4W O 0.5697(5) 0.3500(2) 0.0581(3) 0.1017(18) Uani 1 1 d D . .
H7W H 0.5037 0.3355 0.0349 0.152 Uiso 1 1 d RD . .
H8W H 0.5430 0.3786 0.0731 0.152 Uiso 1 1 d RD . .
O2W O 0.6326(7) 0.9535(3) 0.4937(4) 0.178(3) Uani 1 1 d D . .
H3W H 0.6110 0.9485 0.5322 0.267 Uiso 1 1 d RD . .
H4W H 0.6991 0.9726 0.5033 0.267 Uiso 1 1 d RD . .

loop_
_atom_site_aniso_label
_atom_site_aniso_U_11
_atom_site_aniso_U_22
_atom_site_aniso_U_33
_atom_site_aniso_U_23
_atom_site_aniso_U_13
_atom_site_aniso_U_12
C26 0.071(7) 0.058(7) 0.112(12) 0.000 0.028(8) 0.000
Cd1 0.0573(3) 0.0470(3) 0.0562(4) 0.0036(3) 0.0192(3) 0.0039(2)
Cd2 0.0603(5) 0.0545(5) 0.1097(8) 0.000 0.0371(5) 0.000
O1 0.063(3) 0.075(3) 0.089(4) 0.008(3) 0.026(3) -0.017(3)
O2 0.070(3) 0.092(4) 0.087(4) -0.002(3) 0.036(3) 0.015(3)
O3 0.101(4) 0.075(4) 0.139(6) -0.023(3) 0.077(4) -0.013(3)
O4 0.098(4) 0.107(5) 0.081(5) -0.015(4) 0.030(4) 0.021(4)
O6 0.066(3) 0.063(3) 0.075(4) -0.027(3) 0.027(3) -0.024(2)
O11 0.054(3) 0.062(3) 0.063(4) -0.015(3) 0.016(3) -0.003(2)
N3 0.068(4) 0.040(4) 0.090(5) -0.002(3) 0.017(4) 0.006(3)
N1 0.049(3) 0.051(4) 0.060(5) -0.004(3) 0.005(3) -0.007(3)
N2 0.046(3) 0.046(3) 0.060(4) 0.006(3) 0.006(3) 0.003(3)
N4 0.059(4) 0.047(4) 0.058(5) -0.019(3) 0.012(3) -0.007(3)
N5 0.053(3) 0.056(4) 0.087(5) 0.014(4) 0.027(4) 0.003(3)
N6 0.059(4) 0.058(4) 0.071(5) 0.003(3) 0.002(3) -0.001(3)
C9 0.043(4) 0.049(4) 0.054(5) -0.002(4) 0.007(4) -0.003(3)
C23 0.037(4) 0.051(4) 0.060(5) 0.000(3) 0.012(3) -0.003(3)
C5 0.048(4) 0.040(4) 0.049(5) 0.000(3) 0.012(4) 0.001(3)
C25 0.053(4) 0.044(4) 0.057(6) 0.000(3) 0.005(4) -0.001(3)
C24 0.045(4) 0.057(4) 0.051(5) -0.002(4) 0.004(4) -0.002(3)
C18 0.087(6) 0.056(5) 0.065(6) 0.003(4) 0.019(6) 0.018(5)
C4 0.051(4) 0.042(4) 0.059(5) -0.002(4) 0.004(4) 0.001(3)
C13 0.061(5) 0.054(5) 0.079(7) -0.012(5) 0.010(5) -0.006(4)
C8 0.051(4) 0.043(4) 0.062(5) -0.006(4) 0.013(4) 0.000(3)
C10 0.047(4) 0.042(4) 0.049(5) 0.001(4) 0.014(4) -0.002(3)
C1 0.051(4) 0.062(5) 0.058(6) 0.012(4) -0.002(4) 0.001(3)
C14 0.062(5) 0.078(6) 0.056(5) 0.007(4) 0.009(4) -0.014(4)
C3 0.060(4) 0.050(4) 0.059(6) -0.009(4) 0.003(4) -0.005(3)
C11 0.067(5) 0.055(5) 0.063(6) 0.008(4) 0.011(4) 0.002(4)
C20 0.066(5) 0.072(6) 0.074(7) 0.023(5) 0.012(5) 0.012(4)
C7 0.065(5) 0.039(4) 0.098(7) -0.001(5) 0.023(5) 0.003(4)
C6 0.045(4) 0.044(4) 0.056(5) -0.006(4) 0.011(4) -0.003(3)
C22 0.062(5) 0.077(5) 0.052(6) 0.002(4) 0.013(4) -0.007(4)
C19 0.090(6) 0.072(6) 0.080(8) -0.004(4) 0.033(6) 0.001(5)
C12 0.069(5) 0.057(5) 0.056(5) -0.005(4) -0.001(4) -0.012(4)
C15 0.055(4) 0.060(4) 0.057(5) -0.010(4) 0.021(4) -0.011(3)
C21 0.075(5) 0.084(6) 0.055(6) 0.016(5) 0.008(4) 0.004(5)
C16 0.053(4) 0.051(4) 0.062(5) 0.002(4) 0.027(4) -0.008(3)
C2 0.069(5) 0.054(5) 0.051(5) 0.001(4) -0.003(4) -0.006(4)
C17 0.049(4) 0.040(4) 0.058(5) 0.003(4) 0.010(4) 0.002(3)
O3W 0.086(3) 0.074(3) 0.080(4) -0.003(3) 0.021(3) 0.003(3)
O1W 0.105(4) 0.129(5) 0.078(4) -0.004(4) -0.009(4) 0.002(4)
O4W 0.118(4) 0.095(4) 0.078(4) -0.008(3) -0.016(4) -0.004(3)
O2W 0.152(7) 0.279(10) 0.095(6) -0.013(6) 0.007(5) -0.050(6)

loop_
_atom_type_symbol
_atom_type_description
_atom_type_scat_dispersion_real
_atom_type_scat_dispersion_imag
_atom_type_scat_source
C C 0.0033 0.0016 'International Tables Vol C Tables 4.2.6.8 and 6.1.1.4'
H H 0.0000 0.0000 'International Tables Vol C Tables 4.2.6.8 and 6.1.1.4'
Cd Cd -0.8075 1.2024 'International Tables Vol C Tables 4.2.6.8 and 6.1.1.4'
N N 0.0061 0.0033 'International Tables Vol C Tables 4.2.6.8 and 6.1.1.4'
O O 0.0106 0.0060 'International Tables Vol C Tables 4.2.6.8 and 6.1.1.4'

loop_
_geom_angle_atom_site_label_1
_geom_angle_atom_site_label_2
_geom_angle_atom_site_label_3
_geom_angle
_geom_angle_site_symmetry_1
_geom_angle_site_symmetry_3
_geom_angle_publ_flag
N6 C26 N6 112.9(9) 2_556 . ?
N6 C26 H26 123.5 2_556 . ?
N6 C26 H26 123.5 . . ?
O1 Cd1 O3 125.1(2) . . ?
O1 Cd1 O11 98.84(17) . 2_656 ?
O3 Cd1 O11 96.80(19) . 2_656 ?
O1 Cd1 N2 97.65(18) . . ?
O3 Cd1 N2 134.51(18) . . ?
O11 Cd1 N2 90.42(18) 2_656 . ?
O1 Cd1 N1 86.36(17) . . ?
O3 Cd1 N1 94.7(2) . . ?
O11 Cd1 N1 161.40(17) 2_656 . ?
N2 Cd1 N1 71.1(2) . . ?
O1 Cd1 O4 175.95(19) . . ?
O3 Cd1 O4 52.51(17) . . ?
O11 Cd1 O4 84.91(17) 2_656 . ?
N2 Cd1 O4 83.80(17) . . ?
N1 Cd1 O4 90.55(17) . . ?
N5 Cd2 N5 73.0(3) . 2_556 ?
N5 Cd2 O6 88.64(18) . . ?
N5 Cd2 O6 98.69(18) 2_556 . ?
N5 Cd2 O6 98.69(18) . 2_556 ?
N5 Cd2 O6 88.64(18) 2_556 2_556 ?
O6 Cd2 O6 170.9(2) . 2_556 ?
N5 Cd2 O11 144.12(18) . . ?
N5 Cd2 O11 105.83(18) 2_556 . ?
O6 Cd2 O11 55.69(15) . . ?
O6 Cd2 O11 117.18(17) 2_556 . ?
N5 Cd2 O11 105.83(18) . 2_556 ?
N5 Cd2 O11 144.12(18) 2_556 2_556 ?
O6 Cd2 O11 117.18(17) . 2_556 ?
O6 Cd2 O11 55.69(15) 2_556 2_556 ?
O11 Cd2 O11 95.3(2) . 2_556 ?
N5 Cd2 C17 102.43(18) . 2_556 ?
N5 Cd2 C17 115.6(2) 2_556 2_556 ?
O6 Cd2 C17 145.7(2) . 2_556 ?
O6 Cd2 C17 27.15(17) 2_556 2_556 ?
O11 Cd2 C17 109.63(18) . 2_556 ?
O11 Cd2 C17 28.61(16) 2_556 2_556 ?
C14 O1 Cd1 103.7(5) . . ?
C18 O3 Cd1 99.5(5) . . ?
C18 O4 Cd1 84.0(5) . . ?
C17 O6 Cd2 92.9(4) . . ?
C17 O11 Cd1 133.6(4) . 2_656 ?
C17 O11 Cd2 91.2(4) . . ?
Cd1 O11 Cd2 128.3(2) 2_656 . ?
C7 N3 C8 102.1(6) . . ?
C13 N1 C10 119.2(6) . . ?
C13 N1 Cd1 125.0(4) . . ?
C10 N1 Cd1 115.5(4) . . ?
C5 N2 C1 118.5(5) . . ?
C5 N2 Cd1 117.1(4) . . ?
C1 N2 Cd1 124.4(4) . . ?
C7 N4 C6 106.1(6) . . ?
C7 N4 H4 126.9 . . ?
C6 N4 H4 126.9 . . ?
C23 N5 C20 117.6(6) . . ?
C23 N5 Cd2 116.0(5) . . ?
C20 N5 Cd2 126.3(5) . . ?
C26 N6 C25 105.1(7) . . ?
C26 N6 H6 127.4 . . ?
C25 N6 H6 127.4 . . ?
C11 C9 C10 117.3(6) . . ?
C11 C9 C8 125.2(6) . . ?
C10 C9 C8 117.5(7) . . ?
N5 C23 C24 122.4(6) . . ?
N5 C23 C23 117.4(4) . 2_556 ?
C24 C23 C23 120.2(4) . 2_556 ?
N2 C5 C4 122.2(6) . . ?
N2 C5 C10 117.5(5) . . ?
C4 C5 C10 120.3(6) . . ?
C25 C25 N6 108.4(4) 2_556 . ?
C25 C25 C24 122.1(4) 2_556 . ?
N6 C25 C24 129.5(6) . . ?
C23 C24 C25 117.6(6) . . ?
C23 C24 C22 117.7(6) . . ?
C25 C24 C22 124.6(6) . . ?
O3 C18 O4 123.9(8) . . ?
O3 C18 C19 119.7(8) . . ?
O4 C18 C19 116.3(8) . . ?
C5 C4 C6 118.3(6) . . ?
C5 C4 C3 117.8(6) . . ?
C6 C4 C3 123.8(6) . . ?
N1 C13 C12 123.1(6) . . ?
N1 C13 H13 118.4 . . ?
C12 C13 H13 118.4 . . ?
C6 C8 N3 109.9(6) . . ?
C6 C8 C9 121.8(6) . . ?
N3 C8 C9 128.3(7) . . ?
N1 C10 C9 121.6(6) . . ?
N1 C10 C5 118.4(6) . . ?
C9 C10 C5 120.0(6) . . ?
N2 C1 C2 121.8(6) . . ?
N2 C1 H1 119.1 . . ?
C2 C1 H1 119.1 . . ?
O2 C14 O1 125.0(7) . . ?
O2 C14 C15 119.2(7) . . ?
O1 C14 C15 115.7(7) . . ?
C2 C3 C4 118.8(6) . . ?
C2 C3 H3 120.6 . . ?
C4 C3 H3 120.6 . . ?
C12 C11 C9 120.2(6) . . ?
C12 C11 H11 119.9 . . ?
C9 C11 H11 119.9 . . ?
N5 C20 C21 123.6(7) . . ?
N5 C20 H20 118.2 . . ?
C21 C20 H20 118.2 . . ?
N4 C7 N3 115.8(6) . . ?
N4 C7 H7 122.1 . . ?
N3 C7 H7 122.1 . . ?
C8 C6 N4 106.1(6) . . ?
C8 C6 C4 121.9(6) . . ?
N4 C6 C4 131.9(7) . . ?
C21 C22 C24 119.8(7) . . ?
C21 C22 H22 120.1 . . ?
C24 C22 H22 120.1 . . ?
C19 C19 C18 121.5(11) 5_756 . ?
C19 C19 H19 119.2 5_756 . ?
C18 C19 H19 119.2 . . ?
C11 C12 C13 118.6(7) . . ?
C11 C12 H12 120.7 . . ?
C13 C12 H12 120.7 . . ?
C16 C15 C14 125.6(7) . . ?
C16 C15 H15 117.2 . . ?
C14 C15 H15 117.2 . . ?
C22 C21 C20 118.9(7) . . ?
C22 C21 H21 120.5 . . ?
C20 C21 H21 120.5 . . ?
C15 C16 C17 123.7(6) . . ?
C15 C16 H16 118.2 . . ?
C17 C16 H16 118.2 . . ?
C3 C2 C1 120.8(7) . . ?
C3 C2 H2 119.6 . . ?
C1 C2 H2 119.6 . . ?
O6 C17 O11 120.0(6) . . ?
O6 C17 C16 120.5(7) . . ?
O11 C17 C16 119.6(6) . . ?
H6W O3W H5W 105.6 . . ?
H1W O1W H2W 105.4 . . ?
H7W O4W H8W 104.1 . . ?
H3W O2W H4W 104.5 . . ?

loop_
_geom_bond_atom_site_label_1
_geom_bond_atom_site_label_2
_geom_bond_distance
_geom_bond_site_symmetry_2
_geom_bond_publ_flag
C26 N6 1.342(7) 2_556 ?
C26 N6 1.342(7) . ?
C26 H26 0.9382 . ?
Cd1 O1 2.262(4) . ?
Cd1 O3 2.271(5) . ?
Cd1 O11 2.309(4) 2_656 ?
Cd1 N2 2.332(5) . ?
Cd1 N1 2.363(5) . ?
Cd1 O4 2.580(6) . ?
Cd2 N5 2.288(6) . ?
Cd2 N5 2.288(6) 2_556 ?
Cd2 O6 2.339(5) . ?
Cd2 O6 2.339(5) 2_556 ?
Cd2 O11 2.342(4) . ?
Cd2 O11 2.342(4) 2_556 ?
Cd2 C17 2.698(7) 2_556 ?
O1 C14 1.272(8) . ?
O2 C14 1.243(8) . ?
O3 C18 1.211(8) . ?
O4 C18 1.240(8) . ?
O6 C17 1.233(7) . ?
O11 C17 1.292(7) . ?
O11 Cd1 2.309(4) 2_656 ?
N3 C7 1.348(8) . ?
N3 C8 1.398(8) . ?
N1 C13 1.329(8) . ?
N1 C10 1.350(7) . ?
N2 C5 1.349(7) . ?
N2 C1 1.357(7) . ?
N4 C7 1.286(8) . ?
N4 C6 1.398(7) . ?
N4 H4 0.8600 . ?
N5 C23 1.362(7) . ?
N5 C20 1.363(8) . ?
N6 C25 1.388(7) . ?
N6 H6 0.8600 . ?
C9 C11 1.403(8) . ?
C9 C10 1.412(8) . ?
C9 C8 1.437(9) . ?
C23 C24 1.398(8) . ?
C23 C23 1.465(12) 2_556 ?
C5 C4 1.400(8) . ?
C5 C10 1.465(8) . ?
C25 C25 1.362(12) 2_556 ?
C25 C24 1.421(8) . ?
C24 C22 1.430(8) . ?
C18 C19 1.559(10) . ?
C4 C6 1.420(8) . ?
C4 C3 1.421(8) . ?
C13 C12 1.380(9) . ?
C13 H13 0.9300 . ?
C8 C6 1.369(8) . ?
C1 C2 1.376(9) . ?
C1 H1 0.9300 . ?
C14 C15 1.488(9) . ?
C3 C2 1.350(8) . ?
C3 H3 0.9300 . ?
C11 C12 1.374(8) . ?
C11 H11 0.9300 . ?
C20 C21 1.384(9) . ?
C20 H20 0.9300 . ?
C7 H7 0.9300 . ?
C22 C21 1.361(9) . ?
C22 H22 0.9300 . ?
C19 C19 1.238(13) 5_756 ?
C19 H19 0.9300 . ?
C12 H12 0.9300 . ?
C15 C16 1.307(8) . ?
C15 H15 0.9300 . ?
C21 H21 0.9300 . ?
C16 C17 1.480(8) . ?
C16 H16 0.9300 . ?
C2 H2 0.9300 . ?
O3W H6W 0.8488 . ?
O3W H5W 0.8482 . ?
O1W H1W 0.8517 . ?
O1W H2W 0.8485 . ?
O4W H7W 0.8573 . ?
O4W H8W 0.8533 . ?
O2W H3W 0.8547 . ?
O2W H4W 0.8593 . ?
